data_7029900
loop_
_publ_author_name
'Raphael, Shyni'
'Reddy, M. L. P.'
'Vasudevan, Kalyan V.'
'Cowley, Alan H.'

_publ_section_title
;
 Synthesis, crystal structure and photophysical properties of lanthanide
 coordination polymers of 4-[4-(9H-carbazol-9-yl)butoxy]benzoate: the
 effect of bidentate nitrogen donors on luminescence.
;
_journal_issue 48
_journal_name_full 'Dalton transactions (Cambridge, England : 2003)'
_journal_page_first 14671
_journal_page_last 14682
_journal_paper_doi 10.1039/c2dt31827j
_journal_volume 41
_journal_year 2012
_chemical_formula_moiety 'C69 H60 N3 O9 Tb'
_chemical_formula_sum 'C69 H60 N3 O9 Tb'
_chemical_formula_weight 1234.18
_space_group_IT_number 148
_symmetry_cell_setting rhombohedral
_symmetry_space_group_name_Hall '-P 3*'
_symmetry_space_group_name_H-M 'R -3 :R'
_atom_sites_solution_hydrogens geom
_atom_sites_solution_primary direct
_atom_sites_solution_secondary difmap
_audit_creation_method
;
manual editing of the .cif file
created by SHELXTL Ver. 6.10
;
_cell_angle_alpha 117.220(17)
_cell_angle_beta 117.220(17)
_cell_angle_gamma 117.220(17)
_cell_formula_units_Z 2
_cell_length_a 18.865(2)
_cell_length_b 18.865(2)
_cell_length_c 18.865(2)
_cell_measurement_reflns_used 10562
_cell_measurement_temperature 153(2)
_cell_measurement_theta_max 27.48
_cell_measurement_theta_min 1.00
_cell_volume 2856(5)
_computing_cell_refinement 'Collect software, Nonius B.V. 1998'
_computing_data_collection 'Collect software, Nonius B.V. 1998'
_computing_data_reduction
;
DENZO and Scalepack (Otwinoski and Minor, 1997)
;
_computing_molecular_graphics 'XP SHELXTL/PC, Siemens Analytical'
_computing_publication_material 'WinGX (Farrugia, J. Appl. Crystallogr., 1999, 32, 837-838)'
_computing_structure_refinement 'XL SHELXTL/PC, Siemens Analytical'
_computing_structure_solution
;
SIR97 - Altomare A., Burla M.C., Camalli M., Cascarano G.L., Giacovazzo C.,
Guagliardi A., Moliterni A.G.G., Polidori G.,Spagna R.
;
_diffrn_ambient_temperature 153(2)
_diffrn_measured_fraction_theta_full 1.000
_diffrn_measured_fraction_theta_max 1.000
_diffrn_measurement_device_type 'Nonius Kappa CCD'
_diffrn_measurement_method \w-scan
_diffrn_radiation_monochromator graphite
_diffrn_radiation_source 'fine-focus sealed tube'
_diffrn_radiation_type MoK\a
_diffrn_radiation_wavelength 0.71073
_diffrn_reflns_av_R_equivalents 0.0976
_diffrn_reflns_av_sigmaI/netI 0.0753
_diffrn_reflns_limit_h_max 20
_diffrn_reflns_limit_h_min -22
_diffrn_reflns_limit_k_max 22
_diffrn_reflns_limit_k_min -19
_diffrn_reflns_limit_l_max 22
_diffrn_reflns_limit_l_min -22
_diffrn_reflns_number 16805
_diffrn_reflns_theta_full 25.25
_diffrn_reflns_theta_max 25.25
_diffrn_reflns_theta_min 2.19
_exptl_absorpt_coefficient_mu 1.301
_exptl_absorpt_correction_T_max .949
_exptl_absorpt_correction_T_min .925
_exptl_absorpt_correction_type multi-scan
_exptl_absorpt_process_details 'DENZO and Scalepack (Otwinoski and Minor, 1997)'
_exptl_crystal_colour colorless
_exptl_crystal_density_diffrn 1.435
_exptl_crystal_density_method 'not measured'
_exptl_crystal_description Needle
_exptl_crystal_F_000 1264
_exptl_crystal_size_max 0.20
_exptl_crystal_size_mid 0.05
_exptl_crystal_size_min 0.04
_refine_diff_density_max 0.943
_refine_diff_density_min -0.810
_refine_diff_density_rms 0.139
_refine_ls_extinction_method none
_refine_ls_goodness_of_fit_ref 1.055
_refine_ls_hydrogen_treatment constr
_refine_ls_matrix_type full
_refine_ls_number_parameters 248
_refine_ls_number_reflns 3450
_refine_ls_number_restraints 0
_refine_ls_restrained_S_all 1.055
_refine_ls_R_factor_all 0.0951
_refine_ls_R_factor_gt 0.0431
_refine_ls_shift/su_max 0.003
_refine_ls_shift/su_mean 0.000
_refine_ls_structure_factor_coef Fsqd
_refine_ls_weighting_details 'calc w=1/[\s^2^(Fo^2^)+(0.0204P)^2^+3.0007P] where P=(Fo^2^+2Fc^2^)/3'
_refine_ls_weighting_scheme calc
_refine_ls_wR_factor_gt 0.0673
_refine_ls_wR_factor_ref 0.0796
_reflns_number_gt 2210
_reflns_number_total 3450
_reflns_threshold_expression >2sigma(I)
_cod_data_source_file c2dt31827j.txt
_cod_data_source_block sbkv195b
_cod_depositor_comments
;
The following automatic conversions were performed:

'_symmetry_cell_setting' value 'Rhombohedral' changed to
'rhombohedral' according to
/usr/data/users/saulius/automatic-downloads/retrospective/RSC/lib/dictionaries/cif_core.dic
dictionary named 'cif_core.dic' version 2.4.2 from 2011-04-26.

Automatic conversion script
Id: cif_fix_values 2281 2013-09-26 08:29:07Z andrius 
;
_cod_original_cell_volume 2855.9(48)
_cod_original_sg_symbol_H-M R-3
_cod_database_code 7029900

loop_
_symmetry_equiv_pos_as_xyz
'x, y, z'
'z, x, y'
'y, z, x'
'-x, -y, -z'
'-z, -x, -y'
'-y, -z, -x'

loop_
_atom_site_label
_atom_site_type_symbol
_atom_site_fract_x
_atom_site_fract_y
_atom_site_fract_z
_atom_site_U_iso_or_equiv
_atom_site_adp_type
_atom_site_occupancy
_atom_site_symmetry_multiplicity
_atom_site_calc_flag
_atom_site_refinement_flags
C1 C 1.1950(5) 1.2241(5) 0.3371(5) 0.0406(11) Uani 1 1 d .
C2 C 1.1650(5) 1.2271(5) 0.3977(5) 0.0344(11) Uani 1 1 d .
C3 C 1.2805(5) 1.3474(5) 0.5495(5) 0.0433(12) Uani 1 1 d .
H3 H 1.3772 1.4280 0.6136 0.052 Uiso 1 1 calc R
C4 C 1.2539(5) 1.3491(5) 0.6060(5) 0.0481(12) Uani 1 1 d .
H4 H 1.3325 1.4308 0.7081 0.058 Uiso 1 1 calc R
C5 C 1.1105(5) 1.2297(5) 0.5122(5) 0.0408(12) Uani 1 1 d .
C6 C 0.9934(5) 1.1108(5) 0.3609(5) 0.0462(12) Uani 1 1 d .
H6 H 0.8966 1.0316 0.2972 0.055 Uiso 1 1 calc R
C7 C 1.0219(5) 1.1108(5) 0.3052(5) 0.0427(12) Uani 1 1 d .
H7 H 0.9431 1.0307 0.2032 0.051 Uiso 1 1 calc R
C8 C 0.9528(6) 1.1176(6) 0.4891(6) 0.0601(14) Uani 1 1 d .
H8A H 0.9030 1.0257 0.4141 0.072 Uiso 1 1 calc R
H8B H 0.8940 1.1112 0.4397 0.072 Uiso 1 1 calc R
C9 C 0.9700(6) 1.1427(7) 0.5881(7) 0.0693(16) Uani 1 1 d .
H9A H 0.8724 1.0625 0.5281 0.083 Uiso 1 1 calc R
H9B H 1.0184 1.2341 0.6611 0.083 Uiso 1 1 calc R
C10 C 1.0592(5) 1.1517(6) 0.6688(6) 0.0595(15) Uani 1 1 d .
H10A H 1.0201 1.1103 0.6792 0.071 Uiso 1 1 calc R
H10B H 1.0453 1.0909 0.6081 0.071 Uiso 1 1 calc R
C11 C 1.2238(6) 1.3073(6) 0.8208(6) 0.0592(14) Uani 1 1 d .
H11A H 1.2589 1.3579 0.8151 0.071 Uiso 1 1 calc R
H11B H 1.2402 1.3615 0.8890 0.071 Uiso 1 1 calc R
C12 C 1.3315(5) 1.2963(5) 0.9506(5) 0.0446(12) Uani 1 1 d .
C13 C 1.2935(5) 1.2959(5) 0.9980(5) 0.0520(13) Uani 1 1 d .
H13 H 1.2475 1.3066 0.9853 0.062 Uiso 1 1 calc R
C14 C 1.3261(5) 1.2791(5) 1.0647(5) 0.0539(14) Uani 1 1 d .
H14 H 1.3026 1.2801 1.0987 0.065 Uiso 1 1 calc R
C15 C 1.3928(5) 1.2608(5) 1.0829(5) 0.0510(13) Uani 1 1 d .
H15 H 1.4108 1.2471 1.1261 0.061 Uiso 1 1 calc R
C16 C 1.4327(5) 1.2629(5) 1.0368(5) 0.0467(12) Uani 1 1 d .
H16 H 1.4782 1.2516 1.0496 0.056 Uiso 1 1 calc R
C17 C 1.4033(5) 1.2822(5) 0.9709(5) 0.0402(12) Uani 1 1 d .
C18 C 1.4280(5) 1.2883(5) 0.9104(5) 0.0461(13) Uani 1 1 d .
C19 C 1.4931(5) 1.2839(5) 0.8985(5) 0.0565(14) Uani 1 1 d .
H19 H 1.5348 1.2753 0.9363 0.068 Uiso 1 1 calc R
C20 C 1.4972(6) 1.2923(6) 0.8313(6) 0.0582(14) Uani 1 1 d .
H20 H 1.5403 1.2877 0.8227 0.070 Uiso 1 1 calc R
C21 C 1.4372(6) 1.3075(6) 0.7761(6) 0.0656(16) Uani 1 1 d .
H21 H 1.4420 1.3143 0.7322 0.079 Uiso 1 1 calc R
C22 C 1.3705(6) 1.3127(5) 0.7850(5) 0.0595(15) Uani 1 1 d .
H22 H 1.3293 1.3215 0.7470 0.071 Uiso 1 1 calc R
C23 C 1.3675(5) 1.3041(5) 0.8538(5) 0.0494(12) Uani 1 1 d .
N1 N 1.3094(4) 1.3083(4) 0.8784(4) 0.0521(10) Uani 1 1 d .
O1 O 1.3279(3) 1.3301(3) 0.4268(3) 0.0484(8) Uani 1 1 d .
O2 O 1.0871(3) 1.1149(3) 0.1983(3) 0.0470(8) Uani 1 1 d .
O3 O 1.0971(4) 1.2394(3) 0.5801(4) 0.0505(9) Uani 1 1 d .
Tb1 Tb 1.5000 1.5000 0.5000 0.03698(18) Uani 1 6 d S
Tb2 Tb 1.0000 1.0000 0.0000 0.03440(18) Uani 1 6 d S

loop_
_atom_site_aniso_label
_atom_site_aniso_U_11
_atom_site_aniso_U_22
_atom_site_aniso_U_33
_atom_site_aniso_U_23
_atom_site_aniso_U_13
_atom_site_aniso_U_12
C1 0.040(3) 0.035(3) 0.037(3) 0.031(3) 0.031(3) 0.031(3)
C2 0.035(2) 0.030(2) 0.033(2) 0.026(2) 0.028(2) 0.026(2)
C3 0.032(3) 0.034(3) 0.034(3) 0.027(3) 0.026(2) 0.024(2)
C4 0.040(3) 0.030(3) 0.028(2) 0.022(2) 0.026(2) 0.024(2)
C5 0.049(3) 0.041(3) 0.046(3) 0.037(3) 0.042(3) 0.039(3)
C6 0.033(3) 0.043(3) 0.042(3) 0.035(3) 0.030(3) 0.029(3)
C7 0.037(3) 0.037(3) 0.033(3) 0.028(2) 0.027(2) 0.030(3)
C8 0.072(4) 0.087(4) 0.083(4) 0.078(4) 0.070(4) 0.071(4)
C9 0.088(4) 0.110(5) 0.103(4) 0.098(4) 0.088(4) 0.091(4)
C10 0.064(4) 0.079(4) 0.084(4) 0.075(4) 0.065(4) 0.064(4)
C11 0.078(4) 0.071(4) 0.071(4) 0.063(4) 0.066(4) 0.067(4)
C12 0.049(3) 0.042(3) 0.046(3) 0.038(3) 0.041(3) 0.038(3)
C13 0.059(3) 0.051(3) 0.052(3) 0.043(3) 0.049(3) 0.046(3)
C14 0.044(3) 0.039(3) 0.039(3) 0.027(3) 0.036(3) 0.030(3)
C15 0.043(3) 0.036(3) 0.037(3) 0.030(3) 0.032(3) 0.027(3)
C16 0.038(3) 0.035(3) 0.035(3) 0.027(2) 0.028(2) 0.028(2)
C17 0.031(3) 0.027(3) 0.029(3) 0.020(2) 0.023(2) 0.022(2)
C18 0.040(3) 0.037(3) 0.039(3) 0.028(3) 0.032(3) 0.032(3)
C19 0.051(3) 0.053(3) 0.056(3) 0.044(3) 0.045(3) 0.043(3)
C20 0.068(4) 0.063(3) 0.071(4) 0.057(3) 0.064(3) 0.057(3)
C21 0.077(4) 0.063(4) 0.065(4) 0.054(3) 0.064(4) 0.057(4)
C22 0.071(4) 0.064(4) 0.060(4) 0.055(3) 0.056(3) 0.058(4)
C23 0.053(3) 0.046(3) 0.049(3) 0.039(3) 0.044(3) 0.041(3)
N1 0.064(3) 0.061(3) 0.059(3) 0.052(2) 0.054(2) 0.056(3)
O1 0.0378(19) 0.0421(18) 0.0412(18) 0.0340(17) 0.0326(17) 0.0294(17)
O2 0.0429(18) 0.0406(18) 0.0328(18) 0.0293(17) 0.0309(17) 0.0318(17)
O3 0.052(2) 0.050(2) 0.052(2) 0.0419(19) 0.0460(19) 0.0423(19)
Tb1 0.0276(3) 0.0276(3) 0.0276(3) 0.0209(3) 0.0209(3) 0.0209(3)
Tb2 0.0255(3) 0.0255(3) 0.0255(3) 0.0193(3) 0.0193(3) 0.0193(3)

loop_
_atom_type_symbol
_atom_type_description
_atom_type_scat_dispersion_real
_atom_type_scat_dispersion_imag
_atom_type_scat_source
C C 0.0030 0.0020 'International Tables Vol C Tables 4.2.6.8 and 6.1.1.4'
H H 0.0000 0.0000 'International Tables Vol C Tables 4.2.6.8 and 6.1.1.4'
N N 0.0060 0.0030 'International Tables Vol C Tables 4.2.6.8 and 6.1.1.4'
O O 0.0110 0.0060 'International Tables Vol C Tables 4.2.6.8 and 6.1.1.4'
Tb Tb -0.1720 4.1540 'International Tables Vol C Tables 4.2.6.8 and 6.1.1.4'

loop_
_geom_angle_atom_site_label_1
_geom_angle_atom_site_label_2
_geom_angle_atom_site_label_3
_geom_angle
_geom_angle_site_symmetry_1
_geom_angle_site_symmetry_3
O1 C1 O2 122.7(4) . .
O1 C1 C2 118.2(4) . .
O2 C1 C2 119.1(4) . .
C7 C2 C3 118.2(4) . .
C7 C2 C1 121.3(4) . .
C3 C2 C1 120.5(4) . .
C4 C3 C2 120.8(4) . .
C4 C3 H3 119.6 . .
C2 C3 H3 119.6 . .
C3 C4 C5 120.4(4) . .
C3 C4 H4 119.8 . .
C5 C4 H4 119.8 . .
O3 C5 C6 124.5(4) . .
O3 C5 C4 115.7(4) . .
C6 C5 C4 119.9(5) . .
C5 C6 C7 119.1(4) . .
C5 C6 H6 120.5 . .
C7 C6 H6 120.5 . .
C6 C7 C2 121.6(4) . .
C6 C7 H7 119.2 . .
C2 C7 H7 119.2 . .
O3 C8 C9 107.9(5) . .
O3 C8 H8A 110.1 . .
C9 C8 H8A 110.1 . .
O3 C8 H8B 110.1 . .
C9 C8 H8B 110.1 . .
H8A C8 H8B 108.4 . .
C8 C9 C10 113.9(4) . .
C8 C9 H9A 108.8 . .
C10 C9 H9A 108.8 . .
C8 C9 H9B 108.8 . .
C10 C9 H9B 108.8 . .
H9A C9 H9B 107.7 . .
C11 C10 C9 114.3(5) . .
C11 C10 H10A 108.7 . .
C9 C10 H10A 108.7 . .
C11 C10 H10B 108.7 . .
C9 C10 H10B 108.7 . .
H10A C10 H10B 107.6 . .
N1 C11 C10 112.4(4) . .
N1 C11 H11A 109.1 . .
C10 C11 H11A 109.1 . .
N1 C11 H11B 109.1 . .
C10 C11 H11B 109.1 . .
H11A C11 H11B 107.9 . .
C13 C12 N1 129.5(5) . .
C13 C12 C17 121.8(5) . .
N1 C12 C17 108.6(4) . .
C14 C13 C12 117.6(5) . .
C14 C13 H13 121.2 . .
C12 C13 H13 121.2 . .
C13 C14 C15 122.3(5) . .
C13 C14 H14 118.8 . .
C15 C14 H14 118.8 . .
C16 C15 C14 120.1(5) . .
C16 C15 H15 119.9 . .
C14 C15 H15 119.9 . .
C15 C16 C17 118.9(5) . .
C15 C16 H16 120.5 . .
C17 C16 H16 120.5 . .
C16 C17 C12 119.2(5) . .
C16 C17 C18 133.3(5) . .
C12 C17 C18 107.5(4) . .
C19 C18 C23 118.2(5) . .
C19 C18 C17 135.8(5) . .
C23 C18 C17 106.0(4) . .
C18 C19 C20 120.7(5) . .
C18 C19 H19 119.6 . .
C20 C19 H19 119.6 . .
C19 C20 C21 120.3(5) . .
C19 C20 H20 119.9 . .
C21 C20 H20 119.9 . .
C22 C21 C20 121.5(5) . .
C22 C21 H21 119.3 . .
C20 C21 H21 119.3 . .
C21 C22 C23 117.3(5) . .
C21 C22 H22 121.4 . .
C23 C22 H22 121.4 . .
N1 C23 C22 128.8(5) . .
N1 C23 C18 109.2(4) . .
C22 C23 C18 122.0(5) . .
C12 N1 C23 108.7(4) . .
C12 N1 C11 126.3(4) . .
C23 N1 C11 124.5(4) . .
C1 O1 Tb1 148.1(3) . .
C1 O2 Tb2 150.0(3) . .
C5 O3 C8 118.2(4) . .
O1 Tb1 O1 91.00(16) 6_877 2_654
O1 Tb1 O1 89.00(16) 6_877 4_886
O1 Tb1 O1 91.00(16) 2_654 4_886
O1 Tb1 O1 91.00(16) 6_877 .
O1 Tb1 O1 89.00(16) 2_654 .
O1 Tb1 O1 180.000(1) 4_886 .
O1 Tb1 O1 89.00(16) 6_877 5_787
O1 Tb1 O1 180.000(2) 2_654 5_787
O1 Tb1 O1 89.00(16) 4_886 5_787
O1 Tb1 O1 91.00(16) . 5_787
O1 Tb1 O1 180.000(1) 6_877 3_564
O1 Tb1 O1 89.00(16) 2_654 3_564
O1 Tb1 O1 91.00(16) 4_886 3_564
O1 Tb1 O1 89.00(16) . 3_564
O1 Tb1 O1 91.00(16) 5_787 3_564
O2 Tb2 O2 88.70(16) 2_654 6_766
O2 Tb2 O2 91.30(16) 2_654 3_564
O2 Tb2 O2 180.00(14) 6_766 3_564
O2 Tb2 O2 91.30(16) 2_654 .
O2 Tb2 O2 88.70(16) 6_766 .
O2 Tb2 O2 91.30(16) 3_564 .
O2 Tb2 O2 88.70(16) 2_654 4_775
O2 Tb2 O2 91.30(16) 6_766 4_775
O2 Tb2 O2 88.70(16) 3_564 4_775
O2 Tb2 O2 180.0(3) . 4_775
O2 Tb2 O2 180.00(14) 2_654 5_676
O2 Tb2 O2 91.30(16) 6_766 5_676
O2 Tb2 O2 88.70(16) 3_564 5_676
O2 Tb2 O2 88.70(16) . 5_676
O2 Tb2 O2 91.30(16) 4_775 5_676

loop_
_geom_bond_atom_site_label_1
_geom_bond_atom_site_label_2
_geom_bond_distance
_geom_bond_site_symmetry_2
C1 O1 1.259(6) .
C1 O2 1.264(6) .
C1 C2 1.479(6) .
C2 C7 1.385(6) .
C2 C3 1.387(6) .
C3 C4 1.365(6) .
C3 H3 0.9300 .
C4 C5 1.387(7) .
C4 H4 0.9300 .
C5 O3 1.365(5) .
C5 C6 1.378(7) .
C6 C7 1.383(6) .
C6 H6 0.9300 .
C7 H7 0.9300 .
C8 O3 1.425(6) .
C8 C9 1.521(7) .
C8 H8A 0.9700 .
C8 H8B 0.9700 .
C9 C10 1.529(7) .
C9 H9A 0.9700 .
C9 H9B 0.9700 .
C10 C11 1.516(8) .
C10 H10A 0.9700 .
C10 H10B 0.9700 .
C11 N1 1.462(6) .
C11 H11A 0.9700 .
C11 H11B 0.9700 .
C12 C13 1.379(6) .
C12 N1 1.389(6) .
C12 C17 1.413(6) .
C13 C14 1.377(7) .
C13 H13 0.9300 .
C14 C15 1.391(7) .
C14 H14 0.9300 .
C15 C16 1.388(6) .
C15 H15 0.9300 .
C16 C17 1.398(6) .
C16 H16 0.9300 .
C17 C18 1.447(7) .
C18 C19 1.376(6) .
C18 C23 1.419(6) .
C19 C20 1.379(7) .
C19 H19 0.9300 .
C20 C21 1.393(7) .
C20 H20 0.9300 .
C21 C22 1.383(7) .
C21 H21 0.9300 .
C22 C23 1.400(7) .
C22 H22 0.9300 .
C23 N1 1.393(6) .
O1 Tb1 2.247(4) .
O2 Tb2 2.256(3) .
Tb1 O1 2.247(4) 6_877
Tb1 O1 2.247(4) 2_654
Tb1 O1 2.247(4) 4_886
Tb1 O1 2.247(4) 5_787
Tb1 O1 2.247(4) 3_564
Tb2 O2 2.256(3) 2_654
Tb2 O2 2.256(3) 6_766
Tb2 O2 2.256(3) 3_564
Tb2 O2 2.256(3) 4_775
Tb2 O2 2.256(3) 5_676

loop_
_geom_torsion_atom_site_label_1
_geom_torsion_atom_site_label_2
_geom_torsion_atom_site_label_3
_geom_torsion_atom_site_label_4
_geom_torsion
_geom_torsion_site_symmetry_4
O1 C1 C2 C7 -176.8(4) .
O2 C1 C2 C7 2.2(6) .
O1 C1 C2 C3 3.2(6) .
O2 C1 C2 C3 -177.8(4) .
C7 C2 C3 C4 1.8(7) .
C1 C2 C3 C4 -178.2(4) .
C2 C3 C4 C5 0.3(7) .
C3 C4 C5 O3 176.8(4) .
C3 C4 C5 C6 -2.3(7) .
O3 C5 C6 C7 -176.9(4) .
C4 C5 C6 C7 2.1(7) .
C5 C6 C7 C2 0.1(7) .
C3 C2 C7 C6 -2.0(7) .
C1 C2 C7 C6 178.0(4) .
O3 C8 C9 C10 -60.8(6) .
C8 C9 C10 C11 91.6(6) .
C9 C10 C11 N1 -166.0(4) .
N1 C12 C13 C14 178.6(5) .
C17 C12 C13 C14 -0.9(7) .
C12 C13 C14 C15 -1.0(7) .
C13 C14 C15 C16 1.7(8) .
C14 C15 C16 C17 -0.6(7) .
C15 C16 C17 C12 -1.2(7) .
C15 C16 C17 C18 -179.3(5) .
C13 C12 C17 C16 2.0(7) .
N1 C12 C17 C16 -177.7(4) .
C13 C12 C17 C18 -179.4(5) .
N1 C12 C17 C18 0.9(5) .
C16 C17 C18 C19 -3.1(10) .
C12 C17 C18 C19 178.5(6) .
C16 C17 C18 C23 177.6(5) .
C12 C17 C18 C23 -0.8(5) .
C23 C18 C19 C20 -1.0(8) .
C17 C18 C19 C20 179.8(6) .
C18 C19 C20 C21 0.9(8) .
C19 C20 C21 C22 -0.9(8) .
C20 C21 C22 C23 0.9(8) .
C21 C22 C23 N1 179.3(5) .
C21 C22 C23 C18 -1.0(8) .
C19 C18 C23 N1 -179.1(4) .
C17 C18 C23 N1 0.3(5) .
C19 C18 C23 C22 1.0(7) .
C17 C18 C23 C22 -179.5(5) .
C13 C12 N1 C23 179.6(5) .
C17 C12 N1 C23 -0.8(5) .
C13 C12 N1 C11 -7.3(8) .
C17 C12 N1 C11 172.3(4) .
C22 C23 N1 C12 -179.9(5) .
C18 C23 N1 C12 0.3(5) .
C22 C23 N1 C11 6.8(8) .
C18 C23 N1 C11 -173.0(4) .
C10 C11 N1 C12 -83.0(6) .
C10 C11 N1 C23 89.1(6) .
O2 C1 O1 Tb1 48.5(8) .
C2 C1 O1 Tb1 -132.5(5) .
O1 C1 O2 Tb2 -3.1(9) .
C2 C1 O2 Tb2 178.0(4) .
C6 C5 O3 C8 1.2(7) .
C4 C5 O3 C8 -177.8(4) .
C9 C8 O3 C5 169.9(4) .
C1 O1 Tb1 O1 -174.8(5) 6_877
C1 O1 Tb1 O1 -83.8(5) 2_654
C1 O1 Tb1 O1 26(100) 4_886
C1 O1 Tb1 O1 96.2(5) 5_787
C1 O1 Tb1 O1 5.2(5) 3_564
C1 O2 Tb2 O2 35.1(6) 2_654
C1 O2 Tb2 O2 123.8(5) 6_766
C1 O2 Tb2 O2 -56.2(5) 3_564
C1 O2 Tb2 O2 -45(100) 4_775
C1 O2 Tb2 O2 -144.9(6) 5_676
